data_4350467
loop_
_publ_author_name
'Estrader, Marta'
'Ribas, Joan'
'Tangoulis, Vassilis'
'Solans, Xavier'
'Font-Bard\'ia, Merce'
'Maestro, Miguel'
'Diaz, Carmen'

_publ_section_title
;
 Synthesis, crystal structure, and magnetic studies of one-dimensional
 cyano-bridged Ln3+-Cr3+ complexes with bpy as a blocking ligand.
;
_journal_issue 20
_journal_name_full 'Inorganic chemistry'
_journal_page_first 8239
_journal_page_last 8250
_journal_paper_doi 10.1021/ic060942q
_journal_volume 45
_journal_year 2006
_chemical_formula_moiety 'C16 H16 Cr N8 O4 Sm, 3/2 (C10 H8 N2), 7/2(H2 O)'
_chemical_formula_sum 'C31 H35 Cr N11 O7.5 Sm'
_chemical_formula_weight 884.03
_space_group_IT_number 2
_space_group_name_Hall '-P 1'
_space_group_name_H-M_alt 'P -1'
_symmetry_cell_setting triclinic
_symmetry_space_group_name_H-M 'P -1'
_atom_sites_solution_hydrogens geom
_atom_sites_solution_primary direct
_atom_sites_solution_secondary difmap
_audit_creation_method SHELXL-97
_cell_angle_alpha 83.4130(10)
_cell_angle_beta 83.6820(10)
_cell_angle_gamma 65.2660(10)
_cell_formula_units_Z 2
_cell_length_a 9.8649(7)
_cell_length_b 10.8552(7)
_cell_length_c 19.9156(13)
_cell_measurement_temperature 298(2)
_cell_volume 1919.7(2)
_computing_cell_refinement 'Bruker SAINT'
_computing_data_collection 'Bruker SMART'
_computing_data_reduction 'Bruker SHELXTL'
_computing_molecular_graphics 'Bruker SHELXTL'
_computing_publication_material 'Bruker SHELXTL'
_computing_structure_refinement 'SHELXL-97 (Sheldrick, 1997)'
_computing_structure_solution 'SHELXS-97 (Sheldrick, 1990)'
_diffrn_ambient_temperature 298(2)
_diffrn_measured_fraction_theta_full 0.915
_diffrn_measured_fraction_theta_max 0.915
_diffrn_measurement_device_type 'CCD area detector'
_diffrn_measurement_method 'phi and omega scans'
_diffrn_radiation_monochromator graphite
_diffrn_radiation_source 'fine-focus sealed tube'
_diffrn_radiation_type MoK\a
_diffrn_radiation_wavelength 0.71073
_diffrn_reflns_av_R_equivalents 0.0235
_diffrn_reflns_av_sigmaI/netI 0.0434
_diffrn_reflns_limit_h_max 12
_diffrn_reflns_limit_h_min -12
_diffrn_reflns_limit_k_max 13
_diffrn_reflns_limit_k_min -14
_diffrn_reflns_limit_l_max 25
_diffrn_reflns_limit_l_min -26
_diffrn_reflns_number 12395
_diffrn_reflns_theta_full 28.28
_diffrn_reflns_theta_max 28.28
_diffrn_reflns_theta_min 2.06
_exptl_absorpt_coefficient_mu 1.858
_exptl_absorpt_correction_T_max 0.7191
_exptl_absorpt_correction_T_min 0.4568
_exptl_absorpt_correction_type empirical
_exptl_absorpt_process_details Sadabs
_exptl_crystal_colour Yellow
_exptl_crystal_density_diffrn 1.548
_exptl_crystal_density_method 'not measured'
_exptl_crystal_description Needle
_exptl_crystal_F_000 888
_exptl_crystal_size_max 0.50
_exptl_crystal_size_mid 0.20
_exptl_crystal_size_min 0.19
_refine_diff_density_max 0.822
_refine_diff_density_min -1.234
_refine_diff_density_rms 0.078
_refine_ls_extinction_coef 0.0039(3)
_refine_ls_extinction_expression Fc^*^=kFc[1+0.001xFc^2^\l^3^/sin(2\q)]^-1/4^
_refine_ls_extinction_method SHELXL
_refine_ls_goodness_of_fit_ref 1.039
_refine_ls_hydrogen_treatment mixed
_refine_ls_matrix_type full
_refine_ls_number_parameters 489
_refine_ls_number_reflns 8711
_refine_ls_number_restraints 0
_refine_ls_restrained_S_all 1.039
_refine_ls_R_factor_all 0.0313
_refine_ls_R_factor_gt 0.0266
_refine_ls_shift/su_max 0.002
_refine_ls_shift/su_mean 0.000
_refine_ls_structure_factor_coef Fsqd
_refine_ls_weighting_details 'calc w=1/[\s^2^(Fo^2^)+(0.0334P)^2^+0.1043P] where P=(Fo^2^+2Fc^2^)/3'
_refine_ls_weighting_scheme calc
_refine_ls_wR_factor_gt 0.0669
_refine_ls_wR_factor_ref 0.0688
_reflns_number_gt 7892
_reflns_number_total 8711
_reflns_threshold_expression >2sigma(I)
_cod_data_source_file ic060942qsi20060630_104750.cif
_cod_data_source_block complex_5
_cod_depositor_comments
;
The following automatic conversions were performed:

data item '_symmetry_cell_setting' value 'Triclinic' was changed to
'triclinic' in accordance with the
/home/saulius/struct/COD-crude-data/automatic-downloads/DataCite-retrospective/ACS/depositions/lib/dictionaries/cif_core.dic
dictionary named 'cif_core.dic' version 2.4.2 last updated on
2011-04-26.

Automatic conversion script
Id: cif_fix_values 6909 2019-04-08 15:41:33Z antanas 
;
_cod_original_sg_symbol_H-M P-1
_cod_database_code 4350467

loop_
_symmetry_equiv_pos_as_xyz
'x, y, z'
'-x, -y, -z'

loop_
_atom_site_label
_atom_site_type_symbol
_atom_site_fract_x
_atom_site_fract_y
_atom_site_fract_z
_atom_site_U_iso_or_equiv
_atom_site_adp_type
_atom_site_occupancy
_atom_site_symmetry_multiplicity
_atom_site_calc_flag
_atom_site_refinement_flags
_atom_site_disorder_assembly
_atom_site_disorder_group
Sm1 Sm 0.279426(12) 0.591225(11) 0.245911(6) 0.02161(5) Uani 1 1 d . . .
Cr1 Cr 0.72354(4) 0.04413(4) 0.226763(19) 0.02263(8) Uani 1 1 d . . .
O1 O 0.3155(2) 0.7809(2) 0.18232(10) 0.0410(5) Uani 1 1 d . . .
H1A H 0.3706 0.8178 0.1901 0.049 Uiso 1 1 d R . .
H1B H 0.2569 0.8199 0.1499 0.049 Uiso 1 1 d R . .
O2 O 0.2767(2) 0.5753(2) 0.12453(9) 0.0381(4) Uani 1 1 d . . .
H2A H 0.2479 0.5241 0.1153 0.046 Uiso 1 1 d R . .
H2B H 0.2291 0.6616 0.0983 0.046 Uiso 1 1 d R . .
O3 O 0.13410(19) 0.46300(18) 0.23505(9) 0.0315(4) Uani 1 1 d . . .
H3A H 0.0873 0.4950 0.2000 0.038 Uiso 1 1 d R . .
H3B H 0.1770 0.3742 0.2428 0.038 Uiso 1 1 d R . .
O4 O 0.2545(3) 0.4882(2) 0.35627(9) 0.0471(5) Uani 1 1 d . . .
H4A H 0.2569 0.4124 0.3615 0.057 Uiso 1 1 d R . .
H4B H 0.2753 0.5161 0.3902 0.057 Uiso 1 1 d R . .
N1 N 0.2408(3) 0.7599(2) 0.33643(11) 0.0349(5) Uani 1 1 d . . .
N2 N 0.5167(2) 0.5931(2) 0.28693(11) 0.0311(5) Uani 1 1 d . . .
N3 N 0.4681(2) 0.3510(2) 0.23070(12) 0.0366(5) Uani 1 1 d . . .
N4 N 0.4876(3) -0.0824(3) 0.20880(13) 0.0445(6) Uani 1 1 d . . .
N5 N 0.8003(3) 0.0798(3) 0.06602(13) 0.0542(7) Uani 1 1 d . . .
N6 N 0.9615(3) 0.1641(3) 0.24618(17) 0.0609(8) Uani 1 1 d . . .
N7 N 0.6645(4) 0.0014(4) 0.38803(14) 0.0675(9) Uani 1 1 d . . .
N8 N 0.0155(2) 0.7600(2) 0.22889(12) 0.0339(5) Uani 1 1 d . . .
N9 N 0.2372(3) 0.3522(3) 0.08813(12) 0.0390(5) Uani 1 1 d . . .
N10 N -0.0456(3) 0.5388(3) 0.11918(14) 0.0483(6) Uani 1 1 d . . .
N11 N 0.3085(4) 0.5409(3) 0.48362(13) 0.0546(7) Uani 1 1 d . . .
C1 C 0.1030(3) 0.8393(3) 0.36128(15) 0.0452(7) Uani 1 1 d . . .
H1C H 0.0214 0.8303 0.3466 0.054 Uiso 1 1 calc R . .
C2 C 0.0766(4) 0.9340(3) 0.40768(17) 0.0583(9) Uani 1 1 d . . .
H2C H -0.0202 0.9873 0.4239 0.070 Uiso 1 1 calc R . .
C3 C 0.1973(5) 0.9468(4) 0.42896(19) 0.0650(11) Uani 1 1 d . . .
H3C H 0.1832 1.0102 0.4596 0.078 Uiso 1 1 calc R . .
C4 C 0.3382(5) 0.8657(4) 0.40479(18) 0.0577(9) Uani 1 1 d . . .
H4C H 0.4206 0.8731 0.4195 0.069 Uiso 1 1 calc R . .
C5 C 0.3588(3) 0.7723(3) 0.35822(13) 0.0363(6) Uani 1 1 d . . .
C6 C 0.5088(3) 0.6805(3) 0.33167(14) 0.0355(6) Uani 1 1 d . . .
C7 C 0.6400(4) 0.6827(4) 0.35200(18) 0.0548(9) Uani 1 1 d . . .
H7A H 0.6337 0.7428 0.3832 0.066 Uiso 1 1 calc R . .
C8 C 0.7779(4) 0.5958(4) 0.32555(19) 0.0590(10) Uani 1 1 d . . .
H8B H 0.8651 0.5975 0.3381 0.071 Uiso 1 1 calc R . .
C9 C 0.7845(3) 0.5074(4) 0.28080(17) 0.0501(8) Uani 1 1 d . . .
H9B H 0.8763 0.4469 0.2628 0.060 Uiso 1 1 calc R . .
C10 C 0.6528(3) 0.5088(3) 0.26250(15) 0.0401(6) Uani 1 1 d . . .
H10B H 0.6586 0.4483 0.2317 0.048 Uiso 1 1 calc R . .
C11 C 0.5544(3) 0.2403(2) 0.22826(13) 0.0283(5) Uani 1 1 d . . .
C12 C 0.5736(3) -0.0400(3) 0.21423(13) 0.0298(5) Uani 1 1 d . . .
C13 C 0.7673(3) 0.0692(3) 0.12270(14) 0.0335(6) Uani 1 1 d . . .
C16 C 0.9059(3) -0.1441(3) 0.22686(12) 0.0280(5) Uani 1 1 d . . .
C14 C 0.8744(3) 0.1241(3) 0.23968(14) 0.0343(6) Uani 1 1 d . . .
C15 C 0.6875(3) 0.0161(3) 0.33099(15) 0.0389(6) Uani 1 1 d . . .
C17 C 0.3760(3) 0.2555(3) 0.08025(15) 0.0440(7) Uani 1 1 d . . .
H17A H 0.4555 0.2776 0.0853 0.053 Uiso 1 1 calc R . .
C18 C 0.4079(4) 0.1256(3) 0.06511(16) 0.0484(7) Uani 1 1 d . . .
H18A H 0.5064 0.0623 0.0592 0.058 Uiso 1 1 calc R . .
C19 C 0.2909(4) 0.0916(4) 0.05890(19) 0.0568(9) Uani 1 1 d . . .
H19A H 0.3086 0.0043 0.0490 0.068 Uiso 1 1 calc R . .
C20 C 0.1465(4) 0.1888(4) 0.06759(17) 0.0529(8) Uani 1 1 d . . .
H20A H 0.0659 0.1671 0.0644 0.063 Uiso 1 1 calc R . .
C21 C 0.1222(3) 0.3191(3) 0.08114(14) 0.0379(6) Uani 1 1 d . . .
C22 C -0.0316(3) 0.4316(3) 0.08830(14) 0.0399(6) Uani 1 1 d . . .
C23 C -0.1534(4) 0.4238(4) 0.0629(2) 0.0604(9) Uani 1 1 d . . .
H23A H -0.1418 0.3472 0.0422 0.073 Uiso 1 1 calc R . .
C24 C -0.2909(4) 0.5309(5) 0.0690(2) 0.0670(11) Uani 1 1 d . . .
H24A H -0.3740 0.5265 0.0533 0.080 Uiso 1 1 calc R . .
C25 C -0.3052(4) 0.6451(4) 0.09832(17) 0.0592(9) Uani 1 1 d . . .
H25A H -0.3962 0.7206 0.1011 0.071 Uiso 1 1 calc R . .
C26 C -0.1808(4) 0.6429(4) 0.12302(18) 0.0584(9) Uani 1 1 d . . .
H26A H -0.1903 0.7186 0.1440 0.070 Uiso 1 1 calc R . .
C27 C 0.1700(5) 0.6132(4) 0.50861(19) 0.0660(10) Uani 1 1 d . . .
H27A H 0.0909 0.6091 0.4890 0.079 Uiso 1 1 calc R . .
C28 C 0.1372(5) 0.6945(4) 0.56229(19) 0.0698(11) Uani 1 1 d . . .
H28A H 0.0390 0.7422 0.5789 0.084 Uiso 1 1 calc R . .
C29 C 0.2532(5) 0.7021(4) 0.58975(18) 0.0664(11) Uani 1 1 d . . .
H29A H 0.2349 0.7574 0.6250 0.080 Uiso 1 1 calc R . .
C30 C 0.3979(5) 0.6279(4) 0.56554(17) 0.0567(9) Uani 1 1 d . . .
H30A H 0.4777 0.6336 0.5838 0.068 Uiso 1 1 calc R . .
C31 C 0.4232(4) 0.5440(3) 0.51319(14) 0.0465(7) Uani 1 1 d . . .
O1S O 0.1367(2) 0.8442(2) 0.06976(10) 0.0491(5) Uani 1 1 d . . .
H1Y H 0.1528 0.8585 0.0290 0.059 Uiso 1 1 d R . .
H1X H 0.0312 0.8842 0.0764 0.059 Uiso 1 1 d R . .
O2S O 0.2252(2) 0.1863(2) 0.25917(12) 0.0519(6) Uani 1 1 d . . .
H2X H 0.1418 0.1794 0.2569 0.062 Uiso 1 1 d R . .
O3X O 0.309(2) 0.2152(11) 0.3816(3) 0.070(3) Uani 0.55(2) 1 d P A 1
O3Y O 0.213(2) 0.2676(13) 0.3907(4) 0.058(4) Uani 0.45(2) 1 d P A 2
O4S O 0.4176(6) 0.1104(6) 0.4840(3) 0.0745(16) Uani 0.50 1 d P . .
O5S O 0.1989(18) 0.2449(17) 0.5187(8) 0.273(8) Uani 0.50 1 d P . .

loop_
_atom_site_aniso_label
_atom_site_aniso_U_11
_atom_site_aniso_U_22
_atom_site_aniso_U_33
_atom_site_aniso_U_23
_atom_site_aniso_U_13
_atom_site_aniso_U_12
Sm1 0.01800(7) 0.01806(7) 0.02710(7) -0.00459(4) -0.00289(4) -0.00472(5)
Cr1 0.01645(17) 0.01894(18) 0.0299(2) -0.00532(15) -0.00084(14) -0.00403(14)
O1 0.0475(12) 0.0404(11) 0.0466(11) 0.0106(9) -0.0190(9) -0.0293(10)
O2 0.0514(12) 0.0332(10) 0.0351(10) -0.0065(8) -0.0058(9) -0.0210(9)
O3 0.0278(9) 0.0288(9) 0.0398(10) -0.0028(8) -0.0077(8) -0.0120(7)
O4 0.0778(16) 0.0486(13) 0.0306(10) -0.0012(9) -0.0082(10) -0.0407(12)
N1 0.0400(13) 0.0285(12) 0.0337(12) -0.0083(9) -0.0066(10) -0.0091(10)
N2 0.0292(11) 0.0333(12) 0.0339(11) 0.0021(9) -0.0064(9) -0.0159(9)
N3 0.0252(11) 0.0266(11) 0.0539(14) -0.0083(10) -0.0055(10) -0.0046(9)
N4 0.0433(14) 0.0439(15) 0.0555(15) 0.0013(12) -0.0105(12) -0.0265(12)
N5 0.0548(17) 0.072(2) 0.0361(14) -0.0047(13) 0.0023(12) -0.0279(15)
N6 0.0467(16) 0.064(2) 0.086(2) -0.0180(17) -0.0052(15) -0.0329(15)
N7 0.089(2) 0.086(2) 0.0362(15) -0.0085(15) 0.0055(15) -0.046(2)
N8 0.0258(11) 0.0258(11) 0.0462(13) -0.0083(10) -0.0060(9) -0.0046(9)
N9 0.0400(13) 0.0413(14) 0.0376(13) -0.0122(11) -0.0044(10) -0.0159(11)
N10 0.0397(14) 0.0477(16) 0.0571(16) -0.0185(13) -0.0088(12) -0.0127(12)
N11 0.074(2) 0.0581(18) 0.0375(14) -0.0052(13) -0.0101(14) -0.0314(16)
C1 0.0426(17) 0.0430(17) 0.0393(16) -0.0152(13) -0.0042(13) -0.0037(13)
C2 0.072(2) 0.0421(19) 0.0454(18) -0.0166(15) 0.0054(17) -0.0074(17)
C3 0.094(3) 0.054(2) 0.057(2) -0.0280(18) 0.000(2) -0.036(2)
C4 0.075(2) 0.060(2) 0.055(2) -0.0221(17) -0.0064(18) -0.040(2)
C5 0.0515(17) 0.0313(14) 0.0326(13) -0.0008(11) -0.0094(12) -0.0221(13)
C6 0.0451(16) 0.0339(14) 0.0362(14) 0.0056(11) -0.0152(12) -0.0238(12)
C7 0.064(2) 0.059(2) 0.062(2) 0.0026(17) -0.0270(18) -0.0423(19)
C8 0.0422(19) 0.069(2) 0.081(3) 0.014(2) -0.0246(17) -0.0370(18)
C9 0.0299(15) 0.060(2) 0.063(2) 0.0040(17) -0.0054(14) -0.0221(14)
C10 0.0302(14) 0.0461(17) 0.0462(16) -0.0013(13) -0.0024(12) -0.0185(13)
C11 0.0206(11) 0.0247(12) 0.0366(13) -0.0048(10) -0.0011(10) -0.0059(10)
C12 0.0270(12) 0.0253(12) 0.0351(13) -0.0024(10) -0.0027(10) -0.0086(10)
C13 0.0260(13) 0.0332(14) 0.0406(15) -0.0048(11) -0.0021(11) -0.0110(11)
C16 0.0235(12) 0.0275(13) 0.0312(12) -0.0061(10) -0.0032(10) -0.0075(10)
C14 0.0255(13) 0.0307(14) 0.0462(15) -0.0086(12) -0.0026(11) -0.0097(11)
C15 0.0371(15) 0.0411(16) 0.0401(16) -0.0083(12) -0.0008(12) -0.0168(13)
C17 0.0406(16) 0.0510(19) 0.0417(16) -0.0125(14) -0.0055(13) -0.0172(14)
C18 0.0490(18) 0.0403(17) 0.0478(17) -0.0096(14) -0.0058(14) -0.0084(14)
C19 0.064(2) 0.0392(18) 0.068(2) -0.0162(16) -0.0031(18) -0.0195(16)
C20 0.057(2) 0.051(2) 0.061(2) -0.0137(16) -0.0040(16) -0.0302(17)
C21 0.0415(16) 0.0419(16) 0.0336(14) -0.0085(12) -0.0034(12) -0.0190(13)
C22 0.0399(16) 0.0502(18) 0.0329(14) -0.0035(13) -0.0050(12) -0.0211(14)
C23 0.054(2) 0.066(2) 0.069(2) -0.0137(19) -0.0195(18) -0.0267(18)
C24 0.045(2) 0.090(3) 0.069(2) -0.003(2) -0.0214(18) -0.026(2)
C25 0.0384(18) 0.076(3) 0.0490(19) -0.0088(18) -0.0056(15) -0.0084(17)
C26 0.0453(19) 0.058(2) 0.065(2) -0.0233(18) -0.0056(16) -0.0095(16)
C27 0.075(3) 0.072(3) 0.054(2) 0.0006(19) -0.013(2) -0.032(2)
C28 0.079(3) 0.061(2) 0.052(2) -0.0033(18) 0.003(2) -0.015(2)
C29 0.098(3) 0.048(2) 0.0440(19) -0.0124(16) -0.006(2) -0.018(2)
C30 0.087(3) 0.0430(19) 0.0408(17) -0.0060(14) -0.0157(18) -0.0234(18)
C31 0.076(2) 0.0394(17) 0.0271(14) 0.0009(12) -0.0109(14) -0.0258(16)
O1S 0.0470(12) 0.0547(14) 0.0383(11) 0.0094(10) -0.0043(9) -0.0166(11)
O2S 0.0339(11) 0.0419(12) 0.0859(17) -0.0102(12) -0.0064(11) -0.0197(10)
O3X 0.090(9) 0.055(4) 0.072(3) 0.000(3) 0.002(4) -0.040(6)
O3Y 0.070(9) 0.054(5) 0.064(4) 0.002(3) -0.005(4) -0.039(6)
O4S 0.083(4) 0.098(4) 0.048(3) 0.005(3) -0.006(3) -0.044(4)
O5S 0.270(17) 0.27(2) 0.236(15) -0.006(13) -0.081(13) -0.056(15)

loop_
_atom_type_symbol
_atom_type_description
_atom_type_scat_dispersion_real
_atom_type_scat_dispersion_imag
_atom_type_scat_source
C C 0.0033 0.0016 'International Tables Vol C Tables 4.2.6.8 and 6.1.1.4'
H H 0.0000 0.0000 'International Tables Vol C Tables 4.2.6.8 and 6.1.1.4'
N N 0.0061 0.0033 'International Tables Vol C Tables 4.2.6.8 and 6.1.1.4'
O O 0.0106 0.0060 'International Tables Vol C Tables 4.2.6.8 and 6.1.1.4'
Cr Cr 0.3209 0.6236 'International Tables Vol C Tables 4.2.6.8 and 6.1.1.4'
Sm Sm -0.1638 3.4418 'International Tables Vol C Tables 4.2.6.8 and 6.1.1.4'

loop_
_geom_angle_atom_site_label_1
_geom_angle_atom_site_label_2
_geom_angle_atom_site_label_3
_geom_angle
_geom_angle_site_symmetry_1
_geom_angle_site_symmetry_3
O4 Sm1 O3 74.07(6) . .
O4 Sm1 O1 145.16(7) . .
O3 Sm1 O1 135.76(6) . .
O4 Sm1 O2 144.61(6) . .
O3 Sm1 O2 73.38(6) . .
O1 Sm1 O2 70.20(6) . .
O4 Sm1 N8 101.93(8) . .
O3 Sm1 N8 72.78(7) . .
O1 Sm1 N8 77.62(7) . .
O2 Sm1 N8 81.27(7) . .
O4 Sm1 N3 80.14(8) . .
O3 Sm1 N3 74.56(7) . .
O1 Sm1 N3 120.15(7) . .
O2 Sm1 N3 78.20(7) . .
N8 Sm1 N3 145.19(7) . .
O4 Sm1 N2 84.91(7) . .
O3 Sm1 N2 147.64(7) . .
O1 Sm1 N2 73.65(6) . .
O2 Sm1 N2 117.00(7) . .
N8 Sm1 N2 136.87(7) . .
N3 Sm1 N2 77.85(7) . .
O4 Sm1 N1 70.34(7) . .
O3 Sm1 N1 128.04(7) . .
O1 Sm1 N1 75.51(7) . .
O2 Sm1 N1 143.28(7) . .
N8 Sm1 N1 78.94(7) . .
N3 Sm1 N1 132.25(7) . .
N2 Sm1 N1 63.23(7) . .
C14 Cr1 C15 90.68(11) . .
C14 Cr1 C13 88.03(11) . .
C15 Cr1 C13 178.08(11) . .
C14 Cr1 C16 86.32(10) . .
C15 Cr1 C16 90.19(11) . .
C13 Cr1 C16 88.31(10) . .
C14 Cr1 C12 179.04(11) . .
C15 Cr1 C12 89.02(11) . .
C13 Cr1 C12 92.24(10) . .
C16 Cr1 C12 92.76(10) . .
C14 Cr1 C11 88.46(10) . .
C15 Cr1 C11 89.65(11) . .
C13 Cr1 C11 91.73(10) . .
C16 Cr1 C11 174.78(10) . .
C12 Cr1 C11 92.46(10) . .
C1 N1 C5 118.3(2) . .
C1 N1 Sm1 121.02(19) . .
C5 N1 Sm1 120.61(17) . .
C10 N2 C6 118.1(2) . .
C10 N2 Sm1 120.44(18) . .
C6 N2 Sm1 121.41(17) . .
C11 N3 Sm1 175.6(2) . .
C16 N8 Sm1 164.7(2) 1_465 .
C17 N9 C21 117.7(3) . .
C22 N10 C26 117.8(3) . .
C27 N11 C31 118.1(3) . .
N1 C1 C2 123.1(3) . .
C3 C2 C1 118.1(3) . .
C4 C3 C2 119.5(3) . .
C3 C4 C5 120.1(3) . .
N1 C5 C4 120.8(3) . .
N1 C5 C6 117.0(2) . .
C4 C5 C6 122.2(3) . .
N2 C6 C7 120.6(3) . .
N2 C6 C5 117.6(2) . .
C7 C6 C5 121.8(3) . .
C8 C7 C6 119.9(3) . .
C9 C8 C7 119.0(3) . .
C8 C9 C10 119.0(3) . .
N2 C10 C9 123.4(3) . .
N3 C11 Cr1 175.3(2) . .
N4 C12 Cr1 177.5(2) . .
N5 C13 Cr1 175.9(3) . .
N8 C16 Cr1 172.1(2) 1_645 .
N6 C14 Cr1 177.7(3) . .
N7 C15 Cr1 178.5(3) . .
N9 C17 C18 123.9(3) . .
C17 C18 C19 118.3(3) . .
C18 C19 C20 119.0(3) . .
C19 C20 C21 119.7(3) . .
N9 C21 C20 121.3(3) . .
N9 C21 C22 116.1(2) . .
C20 C21 C22 122.5(3) . .
N10 C22 C23 121.7(3) . .
N10 C22 C21 117.1(2) . .
C23 C22 C21 121.2(3) . .
C24 C23 C22 119.0(3) . .
C23 C24 C25 119.7(3) . .
C26 C25 C24 117.4(3) . .
N10 C26 C25 124.4(3) . .
N11 C27 C28 123.7(4) . .
C29 C28 C27 117.8(4) . .
C28 C29 C30 120.1(3) . .
C29 C30 C31 119.1(4) . .
N11 C31 C30 121.0(3) . .
N11 C31 C31 117.0(3) . 2_666
C30 C31 C31 122.0(4) . 2_666

loop_
_geom_bond_atom_site_label_1
_geom_bond_atom_site_label_2
_geom_bond_distance
_geom_bond_site_symmetry_2
Sm1 O4 2.3851(19) .
Sm1 O3 2.4180(17) .
Sm1 O1 2.4263(18) .
Sm1 O2 2.4469(18) .
Sm1 N8 2.512(2) .
Sm1 N3 2.520(2) .
Sm1 N2 2.571(2) .
Sm1 N1 2.602(2) .
Cr1 C14 2.062(3) .
Cr1 C15 2.076(3) .
Cr1 C13 2.080(3) .
Cr1 C16 2.082(2) .
Cr1 C12 2.085(3) .
Cr1 C11 2.086(2) .
N1 C1 1.344(4) .
N1 C5 1.348(3) .
N2 C10 1.344(3) .
N2 C6 1.348(3) .
N3 C11 1.148(3) .
N4 C12 1.140(3) .
N5 C13 1.146(4) .
N6 C14 1.137(4) .
N7 C15 1.140(4) .
N8 C16 1.146(3) 1_465
N9 C17 1.337(4) .
N9 C21 1.350(4) .
N10 C22 1.328(4) .
N10 C26 1.341(4) .
N11 C27 1.332(5) .
N11 C31 1.346(4) .
C1 C2 1.385(4) .
C2 C3 1.371(5) .
C3 C4 1.366(5) .
C4 C5 1.390(4) .
C5 C6 1.475(4) .
C6 C7 1.408(4) .
C7 C8 1.379(5) .
C8 C9 1.360(5) .
C9 C10 1.381(4) .
C16 N8 1.146(3) 1_645
C17 C18 1.372(4) .
C18 C19 1.373(5) .
C19 C20 1.379(5) .
C20 C21 1.386(4) .
C21 C22 1.502(4) .
C22 C23 1.390(4) .
C23 C24 1.372(5) .
C24 C25 1.378(5) .
C25 C26 1.361(5) .
C27 C28 1.388(5) .
C28 C29 1.358(6) .
C29 C30 1.376(5) .
C30 C31 1.396(4) .
C31 C31 1.487(7) 2_666

loop_
_geom_hbond_atom_site_label_D
_geom_hbond_atom_site_label_H
_geom_hbond_atom_site_label_A
_geom_hbond_distance_DH
_geom_hbond_distance_HA
_geom_hbond_distance_DA
_geom_hbond_angle_DHA
_geom_hbond_site_symmetry_A
O1 H1B O1S 0.86 2.02 2.848(3) 160.4 .
O2 H2A N9 0.77 2.05 2.793(3) 163.0 .
O2 H2B O1S 0.97 1.85 2.800(3) 165.0 .
O3 H3A N10 0.84 2.07 2.896(3) 166.7 .
O3 H3B O2S 0.88 1.89 2.751(3) 167.1 .
O4 H4B N11 0.85 1.99 2.816(3) 163.8 .
O1 H1A N4 0.83 1.97 2.801(3) 175.8 1_565
O1S H1Y N5 0.82 2.00 2.816(3) 169.9 2_665
O1S H1X N5 0.95 2.39 3.235(4) 149.3 1_465
O2S H2X N6 0.86 1.89 2.753(3) 176.6 1_455

loop_
_geom_torsion_atom_site_label_1
_geom_torsion_atom_site_label_2
_geom_torsion_atom_site_label_3
_geom_torsion_atom_site_label_4
_geom_torsion
_geom_torsion_site_symmetry_4
O4 Sm1 N1 C1 -84.2(2) .
O3 Sm1 N1 C1 -34.7(2) .
O1 Sm1 N1 C1 102.8(2) .
O2 Sm1 N1 C1 81.5(2) .
N8 Sm1 N1 C1 22.9(2) .
N3 Sm1 N1 C1 -139.4(2) .
N2 Sm1 N1 C1 -178.5(2) .
O4 Sm1 N1 C5 97.6(2) .
O3 Sm1 N1 C5 147.05(18) .
O1 Sm1 N1 C5 -75.5(2) .
O2 Sm1 N1 C5 -96.7(2) .
N8 Sm1 N1 C5 -155.4(2) .
N3 Sm1 N1 C5 42.3(2) .
N2 Sm1 N1 C5 3.29(19) .
O4 Sm1 N2 C10 108.7(2) .
O3 Sm1 N2 C10 59.7(2) .
O1 Sm1 N2 C10 -99.0(2) .
O2 Sm1 N2 C10 -42.1(2) .
N8 Sm1 N2 C10 -149.22(19) .
N3 Sm1 N2 C10 27.8(2) .
N1 Sm1 N2 C10 179.3(2) .
O4 Sm1 N2 C6 -73.23(19) .
O3 Sm1 N2 C6 -122.27(19) .
O1 Sm1 N2 C6 79.01(19) .
O2 Sm1 N2 C6 135.94(18) .
N8 Sm1 N2 C6 28.8(2) .
N3 Sm1 N2 C6 -154.2(2) .
N1 Sm1 N2 C6 -2.70(18) .
O4 Sm1 N3 C11 -20(3) .
O3 Sm1 N3 C11 -96(3) .
O1 Sm1 N3 C11 129(3) .
O2 Sm1 N3 C11 -172(3) .
N8 Sm1 N3 C11 -117(3) .
N2 Sm1 N3 C11 66(3) .
N1 Sm1 N3 C11 31(3) .
O4 Sm1 N8 C16 92.9(8) 1_465
O3 Sm1 N8 C16 161.9(8) 1_465
O1 Sm1 N8 C16 -51.4(8) 1_465
O2 Sm1 N8 C16 -122.9(8) 1_465
N3 Sm1 N8 C16 -177.2(8) 1_465
N2 Sm1 N8 C16 -2.4(9) 1_465
N1 Sm1 N8 C16 26.0(8) 1_465
C5 N1 C1 C2 0.6(5) .
Sm1 N1 C1 C2 -177.6(2) .
N1 C1 C2 C3 0.1(5) .
C1 C2 C3 C4 -0.8(6) .
C2 C3 C4 C5 0.9(6) .
C1 N1 C5 C4 -0.6(4) .
Sm1 N1 C5 C4 177.7(2) .
C1 N1 C5 C6 178.1(3) .
Sm1 N1 C5 C6 -3.7(3) .
C3 C4 C5 N1 -0.2(5) .
C3 C4 C5 C6 -178.7(3) .
C10 N2 C6 C7 0.0(4) .
Sm1 N2 C6 C7 -178.1(2) .
C10 N2 C6 C5 -179.9(2) .
Sm1 N2 C6 C5 2.1(3) .
N1 C5 C6 N2 1.1(4) .
C4 C5 C6 N2 179.7(3) .
N1 C5 C6 C7 -178.8(3) .
C4 C5 C6 C7 -0.1(4) .
N2 C6 C7 C8 0.6(5) .
C5 C6 C7 C8 -179.6(3) .
C6 C7 C8 C9 -1.0(5) .
C7 C8 C9 C10 0.9(5) .
C6 N2 C10 C9 -0.1(4) .
Sm1 N2 C10 C9 178.0(2) .
C8 C9 C10 N2 -0.4(5) .
Sm1 N3 C11 Cr1 -67(5) .
C14 Cr1 C11 N3 -13(3) .
C15 Cr1 C11 N3 78(3) .
C13 Cr1 C11 N3 -101(3) .
C16 Cr1 C11 N3 -10(4) .
C12 Cr1 C11 N3 167(3) .
C14 Cr1 C12 N4 129(7) .
C15 Cr1 C12 N4 56(6) .
C13 Cr1 C12 N4 -125(6) .
C16 Cr1 C12 N4 147(6) .
C11 Cr1 C12 N4 -33(6) .
C14 Cr1 C13 N5 45(4) .
C15 Cr1 C13 N5 -3(6) .
C16 Cr1 C13 N5 -41(4) .
C12 Cr1 C13 N5 -134(4) .
C11 Cr1 C13 N5 134(4) .
C14 Cr1 C16 N8 7.2(17) 1_645
C15 Cr1 C16 N8 -83.5(17) 1_645
C13 Cr1 C16 N8 95.3(17) 1_645
C12 Cr1 C16 N8 -172.5(17) 1_645
C11 Cr1 C16 N8 5(3) 1_645
C15 Cr1 C14 N6 105(7) .
C13 Cr1 C14 N6 -74(7) .
C16 Cr1 C14 N6 15(7) .
C12 Cr1 C14 N6 33(12) .
C11 Cr1 C14 N6 -165(7) .
C14 Cr1 C15 N7 144(12) .
C13 Cr1 C15 N7 -169(10) .
C16 Cr1 C15 N7 -130(12) .
C12 Cr1 C15 N7 -37(12) .
C11 Cr1 C15 N7 55(12) .
C21 N9 C17 C18 0.4(5) .
N9 C17 C18 C19 -1.3(5) .
C17 C18 C19 C20 0.4(5) .
C18 C19 C20 C21 1.2(5) .
C17 N9 C21 C20 1.3(4) .
C17 N9 C21 C22 -178.2(3) .
C19 C20 C21 N9 -2.1(5) .
C19 C20 C21 C22 177.4(3) .
C26 N10 C22 C23 -2.5(5) .
C26 N10 C22 C21 176.8(3) .
N9 C21 C22 N10 -18.8(4) .
C20 C21 C22 N10 161.8(3) .
N9 C21 C22 C23 160.6(3) .
C20 C21 C22 C23 -18.9(5) .
N10 C22 C23 C24 1.2(6) .
C21 C22 C23 C24 -178.1(3) .
C22 C23 C24 C25 1.6(6) .
C23 C24 C25 C26 -2.9(6) .
C22 N10 C26 C25 1.1(6) .
C24 C25 C26 N10 1.6(6) .
C31 N11 C27 C28 1.8(6) .
N11 C27 C28 C29 1.3(6) .
C27 C28 C29 C30 -1.7(6) .
C28 C29 C30 C31 -0.8(6) .
C27 N11 C31 C30 -4.4(5) .
C27 N11 C31 C31 176.6(3) 2_666
C29 C30 C31 N11 4.0(5) .
C29 C30 C31 C31 -177.0(4) 2_666
